data_7159626
loop_
_publ_author_name
'Puigcerver, Julio'
'Alajarin, Mateo'
'Martinez-Cuezva, Alberto'
'Berna, Jose'

_publ_section_title
;
 Modulating the shuttling motion of [2]rotaxanes built of
 <i>p</i>-xylylenediamine units through permethylation at the benzylic
 positions of the ring.
;
_journal_issue 45
_journal_name_full 'Organic &amp; biomolecular chemistry'
_journal_page_first 9070
_journal_page_last 9075
_journal_paper_doi 10.1039/d3ob01611k
_journal_volume 21
_journal_year 2023
_chemical_formula_moiety '4(C H2 Cl2), 2(C16 H15 N O), 2(C20 H22 N2 O2)'
_chemical_formula_sum 'C76 H82 Cl8 N6 O6'
_chemical_formula_weight 1459.07
_space_group_crystal_system triclinic
_space_group_IT_number 2
_space_group_name_Hall '-P 1'
_space_group_name_H-M_alt 'P -1'
_atom_sites_solution_hydrogens geom
_atom_sites_solution_primary dual
_audit_creation_date 2023-05-23
_audit_creation_method
;
Olex2 1.3
(compiled 2020.11.12 svn.r5f609507 for OlexSys, GUI svn.r6408)
;
_audit_update_record
;
2023-07-05 deposited with the CCDC.	2023-11-03 downloaded from the CCDC.
;
_cell_angle_alpha 85.290(2)
_cell_angle_beta 82.032(2)
_cell_angle_gamma 87.045(2)
_cell_formula_units_Z 2
_cell_length_a 14.7489(8)
_cell_length_b 15.2963(9)
_cell_length_c 16.4862(9)
_cell_measurement_reflns_used 9856
_cell_measurement_temperature 100(2)
_cell_measurement_theta_max 68.00
_cell_measurement_theta_min 2.71
_cell_volume 3668.0(4)
_computing_cell_refinement 'SAINT V8.38A (Bruker AXS Inc.)'
_computing_data_collection 'APEX3 2017.3 (Bruker AXS Inc.)'
_computing_data_reduction 'SAINT V8.38A (Bruker AXS Inc.)'
_computing_molecular_graphics 'Olex2 1.3 (Dolomanov et al., 2009)'
_computing_publication_material 'Olex2 1.3 (Dolomanov et al., 2009)'
_computing_structure_refinement 'SHELXL 2018/3 (Sheldrick, 2015)'
_computing_structure_solution 'SHELXT 2018/2 (Sheldrick, 2018)'
_diffrn_ambient_temperature 100.0
_diffrn_detector_area_resol_mean 10.4167
_diffrn_measured_fraction_theta_full 0.999
_diffrn_measured_fraction_theta_max 0.997
_diffrn_measurement_device_type 'Bruker D8 QUEST'
_diffrn_measurement_method '\w-scans and phi scans'
_diffrn_radiation_type CuK\a
_diffrn_radiation_wavelength 1.54178
_diffrn_reflns_av_R_equivalents 0.0466
_diffrn_reflns_av_unetI/netI 0.0213
_diffrn_reflns_Laue_measured_fraction_full 0.999
_diffrn_reflns_Laue_measured_fraction_max 0.997
_diffrn_reflns_limit_h_max 17
_diffrn_reflns_limit_h_min -17
_diffrn_reflns_limit_k_max 18
_diffrn_reflns_limit_k_min -18
_diffrn_reflns_limit_l_max 19
_diffrn_reflns_limit_l_min -19
_diffrn_reflns_number 120345
_diffrn_reflns_point_group_measured_fraction_full 0.999
_diffrn_reflns_point_group_measured_fraction_max 0.997
_diffrn_reflns_theta_full 67.679
_diffrn_reflns_theta_max 68.424
_diffrn_reflns_theta_min 2.714
_exptl_absorpt_coefficient_mu 3.253
_exptl_absorpt_correction_T_max 0.7531
_exptl_absorpt_correction_T_min 0.6096
_exptl_absorpt_correction_type multi-scan
_exptl_absorpt_process_details SADABS-2016/2
_exptl_crystal_colour colourless
_exptl_crystal_colour_primary colourless
_exptl_crystal_density_diffrn 1.321
_exptl_crystal_description prism
_exptl_crystal_F_000 1528
_exptl_crystal_size_max 0.22
_exptl_crystal_size_mid 0.12
_exptl_crystal_size_min 0.07
_refine_diff_density_max 0.849
_refine_diff_density_min -0.891
_refine_diff_density_rms 0.055
_refine_ls_extinction_method none
_refine_ls_goodness_of_fit_ref 1.046
_refine_ls_hydrogen_treatment constr
_refine_ls_matrix_type full
_refine_ls_number_parameters 982
_refine_ls_number_reflns 13442
_refine_ls_number_restraints 116
_refine_ls_restrained_S_all 1.042
_refine_ls_R_factor_all 0.0544
_refine_ls_R_factor_gt 0.0471
_refine_ls_shift/su_max 0.001
_refine_ls_shift/su_mean 0.000
_refine_ls_structure_factor_coef Fsqd
_refine_ls_weighting_details 'w=1/[\s^2^(Fo^2^)+(0.0531P)^2^+3.6923P] where P=(Fo^2^+2Fc^2^)/3'
_refine_ls_weighting_scheme calc
_refine_ls_wR_factor_gt 0.1156
_refine_ls_wR_factor_ref 0.1211
_reflns_Friedel_coverage 0.000
_reflns_number_gt 11728
_reflns_number_total 13442
_reflns_threshold_expression 'I > 2\s(I)'
_cod_data_source_file d3ob01611k2.cif
_cod_data_source_block jpa27_2_0msp_a
_cod_depositor_comments 'Adding full bibliography for 7159626.cif.'
_cod_database_code 7159626
_shelx_shelxl_version_number 2018/3
_shelx_space_group_comment
;
The symmetry employed for this shelxl refinement is uniquely defined
by the following loop, which should always be used as a source of
symmetry information in preference to the above space-group names.
They are only intended as comments.
;
_shelx_estimated_absorpt_t_max 0.804
_shelx_estimated_absorpt_t_min 0.535
_olex2_refinement_description
;
1. Fixed Uiso
 At 1.2 times of:
  All C(H) groups, All C(H,H) groups, All C(H,H,H,H) groups, All N(H) groups,
  All N(H,H) groups
 At 1.5 times of:
  All C(H,H,H) groups
2. Restrained distances
 C5-C6 = C8-C9 = C9-C10
 1.37 with sigma of 0.02
 C5-C10
 1.38 with sigma of 0.02
 C6-C7 = C7-C8
 1.36 with sigma of 0.02
 C5-C9
 2.38 with sigma of 0.04
 C6-C8
 2.36 with sigma of 0.04
 C5-C7 = C7-C9 = C8-C10
 2.37 with sigma of 0.04
 C5-C6 \\sim C6-C7 \\sim C7-C8 \\sim C8-C9 \\sim C9-C10 \\sim C10-C5
 with sigma of 0.02
 C5-C9 \\sim C5-C7 \\sim C9-C7 \\sim C8-C6 \\sim C8-C10 \\sim C10-C6
 with sigma of 0.04
3. Restrained planarity
 C5, C6, C7, C8, C9, C10
 with sigma of 0.1
4. Uiso/Uaniso restraints and constraints
C5 \\sim C6 \\sim C7 \\sim C8 \\sim C9 \\sim C10: within 2A with sigma of 0.04
and sigma for terminal atoms of 0.08 within 2A
5. Rigid body (RIGU) restrains
 C5, C6, C7, C8, C9, C10
 with sigma for 1-2 distances of 0.004 and sigma for 1-3 distances of 0.004
6. Others
 Sof(Cl3')=Sof(Cl4')=Sof(Cl5')=Sof(Cl6')=Sof(H1'A)=Sof(C3)=Sof(H3A)=Sof(H3B)=
 Sof(C4)=Sof(H4)=Sof(C5)=Sof(C6)=Sof(H6)=Sof(C7)=Sof(H7)=Sof(C8)=Sof(H8)=
 Sof(C9)=Sof(H9)=Sof(C10)=Sof(H10)=Sof(H38C)=Sof(H38D)=Sof(H39C)=Sof(H39D)=1-
 FVAR(1)
 Sof(Cl3)=Sof(Cl4)=Sof(Cl5)=Sof(Cl6)=Sof(H1')=Sof(C3')=Sof(H3'A)=Sof(H3'B)=
 Sof(C4')=Sof(H4')=Sof(C5')=Sof(C6')=Sof(H6')=Sof(C7')=Sof(H7')=Sof(C8')=
 Sof(H8')=Sof(C9')=Sof(H9')=Sof(C10')=Sof(H10')=Sof(H38A)=Sof(H38B)=Sof(H39A)=
 Sof(H39B)=FVAR(1)
7.a Ternary CH refined with riding coordinates:
 C4(H4), C4'(H4'), C42(H42)
7.b Secondary CH2 refined with riding coordinates:
 C3(H3A,H3B), C3'(H3'A,H3'B), C37(H37A,H37B), C38(H38A,H38B), C38(H38C,H38D),
 C39(H39A,H39B), C39(H39C,H39D), C40(H40A,H40B), C41(H41A,H41B)
7.c Aromatic/amide H refined with riding coordinates:
 N1(H1), N1'(H1'), N1'(H1'A), N2(H2), N2'(H2'), N3(H3), N3'(H3'), C1(H1A),
 C1'(H1'B), C6(H6), C6'(H6'), C7(H7), C7'(H7'), C8(H8), C8'(H8'), C9(H9),
 C9'(H9'), C10(H10), C10'(H10'), C12(H12), C12'(H12'), C13(H13), C13'(H13'),
 C14(H14), C14'(H14'), C15(H15), C15'(H15'), C16(H16), C16'(H16'), C18(H18),
 C18'(H18'), C19(H19), C19'(H19'), C21(H21), C21'(H21'), C22(H22), C22'(H22'),
 C28(H28), C28'(H28'), C29(H29), C29'(H29'), C30(H30), C30'(H30'), C32(H32),
 C32'(H32'), C44(H44), C45(H45), C46(H46), C47(H47), C48(H48)
7.d Idealised Me refined as rotating group:
 C24(H24A,H24B,H24C), C24'(H24D,H24E,H24F), C25(H25A,H25B,H25C), C25'(H25D,
 H25E,H25F), C35(H35A,H35B,H35C), C35'(H35D,H35E,H35F), C36(H36A,H36B,H36C),
 C36'(H36D,H36E,H36F)
;
_olex2_submission_special_instructions 'No special instructions were received'

loop_
_space_group_symop_operation_xyz
'x, y, z'
'-x, -y, -z'

loop_
_atom_site_label
_atom_site_type_symbol
_atom_site_fract_x
_atom_site_fract_y
_atom_site_fract_z
_atom_site_U_iso_or_equiv
_atom_site_adp_type
_atom_site_occupancy
_atom_site_site_symmetry_order
_atom_site_calc_flag
_atom_site_refinement_flags_posn
_atom_site_refinement_flags_adp
_atom_site_refinement_flags_occupancy
_atom_site_disorder_assembly
_atom_site_disorder_group
Cl1 Cl 0.87484(4) 0.76672(4) 0.48564(4) 0.04060(15) Uani 1 1 d . . . . .
Cl2 Cl 0.94676(6) 0.91031(6) 0.55973(5) 0.0651(2) Uani 1 1 d . . . . .
Cl3 Cl 0.51758(14) 1.07779(16) 0.06447(13) 0.0697(5) Uani 0.735(2) 1 d . . P A 1
Cl3' Cl 0.4975(3) 1.0458(3) 0.0890(3) 0.0543(11) Uani 0.265(2) 1 d . . P A 2
Cl4 Cl 0.65294(18) 1.0704(2) 0.17712(16) 0.0421(4) Uani 0.735(2) 1 d . . P A 1
Cl4' Cl 0.6461(7) 1.0845(7) 0.1729(7) 0.083(3) Uani 0.265(2) 1 d . . P A 2
Cl5 Cl 0.60436(7) 0.61037(10) -0.07294(8) 0.0802(5) Uani 0.735(2) 1 d . . P A 1
Cl5' Cl 0.5815(2) 0.7080(3) -0.0492(2) 0.0716(12) Uani 0.265(2) 1 d . . P A 2
Cl6 Cl 0.70763(15) 0.60568(14) 0.06647(11) 0.0579(4) Uani 0.735(2) 1 d . . P A 1
Cl6' Cl 0.7081(5) 0.5891(4) 0.0326(4) 0.0687(14) Uani 0.265(2) 1 d . . P A 2
Cl7 Cl 0.62069(5) 1.03601(5) 0.43001(5) 0.05438(18) Uani 1 1 d . . . . .
Cl8 Cl 0.78579(4) 1.09102(4) 0.48895(4) 0.04242(15) Uani 1 1 d . . . . .
O1 O 0.65366(9) 0.54317(9) -0.46494(8) 0.0238(3) Uani 1 1 d . . . . .
O1' O 1.03621(10) 0.58194(9) 0.11776(8) 0.0255(3) Uani 1 1 d . . . . .
O2 O 0.43064(9) 0.76115(9) 0.43064(9) 0.0258(3) Uani 1 1 d . . . . .
O2' O 0.88920(10) 0.69088(9) -0.12143(8) 0.0226(3) Uani 1 1 d . . . . .
O3 O 0.07507(9) 0.61057(10) 0.61999(9) 0.0258(3) Uani 1 1 d . . . . .
O3' O 0.65850(10) 0.37946(9) -0.20012(9) 0.0263(3) Uani 1 1 d . . . . .
N1 N 0.57462(11) 0.67285(11) -0.48642(10) 0.0222(3) Uani 1 1 d . . . . .
H1 H 0.531423 0.698953 -0.512671 0.027 Uiso 1 1 calc R U . . .
N1' N 0.93828(16) 0.67648(12) 0.05687(12) 0.0369(5) Uani 1 1 d . . . . .
H1' H 0.917127 0.692991 0.010404 0.044 Uiso 0.735(2) 1 calc R U P A 1
H1'A H 0.888655 0.684206 0.032600 0.044 Uiso 0.265(2) 1 calc R U P A 2
N2 N 0.42022(11) 0.74443(11) 0.29677(11) 0.0236(4) Uani 1 1 d . . . . .
H2 H 0.386381 0.724985 0.262651 0.028 Uiso 1 1 calc R U . . .
N2' N 0.99850(11) 0.69988(10) -0.23370(10) 0.0192(3) Uani 1 1 d . . . . .
H2' H 1.021866 0.672199 -0.277015 0.023 Uiso 1 1 calc R U . . .
N3 N 0.20134(11) 0.51875(11) 0.59713(10) 0.0200(3) Uani 1 1 d . . . . .
H3 H 0.254435 0.511294 0.566318 0.024 Uiso 1 1 calc R U . . .
N3' N 0.77082(12) 0.36699(11) -0.11675(10) 0.0239(4) Uani 1 1 d . . . . .
H3' H 0.824067 0.386452 -0.109634 0.029 Uiso 1 1 calc R U . . .
C1 C 0.50704(13) 0.54206(13) -0.51044(12) 0.0216(4) Uani 1 1 d . . . . .
H1A H 0.465797 0.575333 -0.541473 0.026 Uiso 1 1 calc R U . . .
C1' C 0.97965(13) 0.53980(13) -0.00078(12) 0.0210(4) Uani 1 1 d . . . . .
H1'B H 0.944170 0.557859 -0.043538 0.025 Uiso 1 1 calc R U . . .
C2 C 0.58615(13) 0.58561(13) -0.48632(11) 0.0213(4) Uani 1 1 d . . . . .
C2' C 0.98831(14) 0.60101(13) 0.06259(12) 0.0220(4) Uani 1 1 d . . . . .
C3 C 0.9807(6) 0.7478(5) 0.0992(5) 0.0266(18) Uani 0.265(2) 1 d . . P A 2
H3A H 1.016359 0.721939 0.142549 0.032 Uiso 0.265(2) 1 calc R U P A 2
H3B H 1.020116 0.786050 0.059228 0.032 Uiso 0.265(2) 1 calc R U P A 2
C3' C 0.9177(2) 0.73283(19) 0.12659(18) 0.0271(7) Uani 0.735(2) 1 d . . P A 1
H3'A H 0.957539 0.713290 0.168767 0.033 Uiso 0.735(2) 1 calc R U P A 1
H3'B H 0.853275 0.725523 0.151741 0.033 Uiso 0.735(2) 1 calc R U P A 1
C4 C 0.8943(6) 0.7967(6) 0.1350(5) 0.0229(17) Uani 0.265(2) 1 d . . P A 2
H4 H 0.850578 0.757112 0.170391 0.027 Uiso 0.265(2) 1 calc R U P A 2
C4' C 0.9319(2) 0.8299(2) 0.10072(19) 0.0234(6) Uani 0.735(2) 1 d . . P A 1
H4' H 0.995753 0.835702 0.071673 0.028 Uiso 0.735(2) 1 calc R U P A 1
C5 C 0.8484(11) 0.8522(12) 0.0680(10) 0.022(3) Uani 0.265(2) 1 d D U P A 2
C5' C 0.8663(4) 0.8726(4) 0.0446(4) 0.0239(13) Uani 0.735(2) 1 d . . P A 1
C6 C 0.7577(12) 0.8405(15) 0.0684(12) 0.027(4) Uani 0.265(2) 1 d D U P A 2
H6 H 0.728211 0.797253 0.106238 0.033 Uiso 0.265(2) 1 calc R U P A 2
C6' C 0.7741(6) 0.8516(6) 0.0533(5) 0.0390(18) Uani 0.735(2) 1 d . . P A 1
H6' H 0.752132 0.806032 0.092586 0.047 Uiso 0.735(2) 1 calc R U P A 1
C7 C 0.7077(12) 0.8891(17) 0.0158(13) 0.024(4) Uani 0.265(2) 1 d D U P A 2
H7 H 0.643550 0.882452 0.018897 0.029 Uiso 0.265(2) 1 calc R U P A 2
C7' C 0.7140(6) 0.8970(8) 0.0046(7) 0.053(3) Uani 0.735(2) 1 d . . P A 1
H7' H 0.651749 0.881389 0.011351 0.064 Uiso 0.735(2) 1 calc R U P A 1
C8 C 0.7520(12) 0.9477(17) -0.0415(14) 0.042(5) Uani 0.265(2) 1 d D U P A 2
H8 H 0.719754 0.977472 -0.082308 0.051 Uiso 0.265(2) 1 calc R U P A 2
C8' C 0.7418(6) 0.9612(6) -0.0506(5) 0.0390(15) Uani 0.735(2) 1 d . . P A 1
H8' H 0.699203 0.993368 -0.081004 0.047 Uiso 0.735(2) 1 calc R U P A 1
C9 C 0.8429(11) 0.9639(12) -0.0408(10) 0.037(4) Uani 0.265(2) 1 d D U P A 2
H9 H 0.871789 1.008828 -0.077047 0.044 Uiso 0.265(2) 1 calc R U P A 2
C9' C 0.8312(5) 0.9808(4) -0.0636(4) 0.0399(14) Uani 0.735(2) 1 d . . P A 1
H9' H 0.851942 1.024112 -0.105752 0.048 Uiso 0.735(2) 1 calc R U P A 1
C10 C 0.8914(10) 0.9139(10) 0.0136(9) 0.034(4) Uani 0.265(2) 1 d D U P A 2
H10 H 0.954849 0.922491 0.013107 0.041 Uiso 0.265(2) 1 calc R U P A 2
C10' C 0.8941(4) 0.9377(4) -0.0152(3) 0.0321(11) Uani 0.735(2) 1 d . . P A 1
H10' H 0.956266 0.953717 -0.023824 0.038 Uiso 0.735(2) 1 calc R U P A 1
C11 C 0.62798(14) 0.82674(13) -0.33226(12) 0.0238(4) Uani 1 1 d . . . . .
C11' C 0.92556(18) 0.87314(16) 0.18381(17) 0.0411(6) Uani 1 1 d . . . . .
C12 C 0.63355(15) 0.91591(14) -0.35575(13) 0.0291(5) Uani 1 1 d . . . . .
H12 H 0.598548 0.941634 -0.396424 0.035 Uiso 1 1 calc R U . . .
C12' C 0.84695(18) 0.91682(16) 0.22040(17) 0.0408(6) Uani 1 1 d . . . . .
H12' H 0.792791 0.919937 0.194923 0.049 Uiso 1 1 calc R U . . .
C13 C 0.68986(17) 0.96811(15) -0.32039(15) 0.0346(5) Uani 1 1 d . . . . .
H13 H 0.693588 1.028839 -0.337351 0.042 Uiso 1 1 calc R U . . .
C13' C 0.84686(17) 0.95573(15) 0.29346(15) 0.0361(5) Uani 1 1 d . . . . .
H13' H 0.792738 0.984897 0.317933 0.043 Uiso 1 1 calc R U . . .
C14 C 0.74012(16) 0.93126(16) -0.26070(14) 0.0343(5) Uani 1 1 d . . . . .
H14 H 0.778660 0.966599 -0.236603 0.041 Uiso 1 1 calc R U . . .
C14' C 0.92536(18) 0.95210(14) 0.33062(14) 0.0350(5) Uani 1 1 d . . . . .
H14' H 0.925547 0.979035 0.380508 0.042 Uiso 1 1 calc R U . . .
C15 C 0.73441(16) 0.84297(16) -0.23596(14) 0.0328(5) Uani 1 1 d . . . . .
H15 H 0.768548 0.817907 -0.194400 0.039 Uiso 1 1 calc R U . . .
C15' C 1.00356(18) 0.90920(15) 0.29506(14) 0.0349(5) Uani 1 1 d . . . . .
H15' H 1.057867 0.907020 0.320263 0.042 Uiso 1 1 calc R U . . .
C16 C 0.67905(15) 0.79069(14) -0.27152(13) 0.0278(4) Uani 1 1 d . . . . .
H16 H 0.675881 0.729963 -0.254411 0.033 Uiso 1 1 calc R U . . .
C16' C 1.00311(18) 0.86935(16) 0.22281(15) 0.0367(5) Uani 1 1 d . . . . .
H16' H 1.056962 0.838839 0.199538 0.044 Uiso 1 1 calc R U . . .
C17 C 0.74008(13) 0.60902(13) 0.32568(11) 0.0195(4) Uani 1 1 d . . . . .
C17' C 1.20434(14) 0.72282(13) -0.00812(12) 0.0225(4) Uani 1 1 d . . . . .
C18 C 0.65673(14) 0.57509(13) 0.31472(12) 0.0216(4) Uani 1 1 d . . . . .
H18 H 0.650832 0.513276 0.318761 0.026 Uiso 1 1 calc R U . . .
C18' C 1.17565(14) 0.65412(13) -0.04775(12) 0.0211(4) Uani 1 1 d . . . . .
H18' H 1.192680 0.595330 -0.031083 0.025 Uiso 1 1 calc R U . . .
C19 C 0.58278(13) 0.62950(13) 0.29816(12) 0.0215(4) Uani 1 1 d . . . . .
H19 H 0.527286 0.604471 0.290359 0.026 Uiso 1 1 calc R U . . .
C19' C 1.12258(13) 0.67013(13) -0.11121(11) 0.0205(4) Uani 1 1 d . . . . .
H19' H 1.103302 0.621989 -0.136544 0.025 Uiso 1 1 calc R U . . .
C20 C 0.58831(13) 0.72075(13) 0.29269(12) 0.0209(4) Uani 1 1 d . . . . .
C20' C 1.09714(14) 0.75508(13) -0.13837(12) 0.0209(4) Uani 1 1 d . . . . .
C21 C 0.66959(14) 0.75479(13) 0.30697(13) 0.0236(4) Uani 1 1 d . . . . .
H21 H 0.674336 0.816597 0.305763 0.028 Uiso 1 1 calc R U . . .
C21' C 1.12593(16) 0.82354(13) -0.09904(13) 0.0280(5) Uani 1 1 d . . . . .
H21' H 1.109506 0.882334 -0.116239 0.034 Uiso 1 1 calc R U . . .
C22 C 0.74436(14) 0.69981(13) 0.32306(12) 0.0226(4) Uani 1 1 d . . . . .
H22 H 0.799270 0.724838 0.332415 0.027 Uiso 1 1 calc R U . . .
C22' C 1.17819(16) 0.80778(14) -0.03515(13) 0.0295(5) Uani 1 1 d . . . . .
H22' H 1.196500 0.856005 -0.009321 0.035 Uiso 1 1 calc R U . . .
C23 C 0.51066(14) 0.77906(14) 0.26216(14) 0.0271(5) Uani 1 1 d . . . . .
C23' C 1.04859(14) 0.77521(12) -0.21445(12) 0.0206(4) Uani 1 1 d . . . . .
C24 C 0.51300(16) 0.87485(15) 0.28199(19) 0.0412(6) Uani 1 1 d . . . . .
H24A H 0.569411 0.900372 0.253486 0.062 Uiso 1 1 calc R U . . .
H24B H 0.511233 0.877543 0.341382 0.062 Uiso 1 1 calc R U . . .
H24C H 0.459854 0.907991 0.263811 0.062 Uiso 1 1 calc R U . . .
C24' C 1.12304(15) 0.79222(14) -0.28809(12) 0.0262(4) Uani 1 1 d . . . . .
H24D H 1.164557 0.740298 -0.293698 0.039 Uiso 1 1 calc R U . . .
H24E H 1.157752 0.842779 -0.279384 0.039 Uiso 1 1 calc R U . . .
H24F H 1.094347 0.804427 -0.338221 0.039 Uiso 1 1 calc R U . . .
C25 C 0.51873(16) 0.77447(19) 0.16896(14) 0.0397(6) Uani 1 1 d . . . . .
H25A H 0.471030 0.812930 0.147353 0.060 Uiso 1 1 calc R U . . .
H25B H 0.511162 0.713932 0.156509 0.060 Uiso 1 1 calc R U . . .
H25C H 0.579168 0.793616 0.143401 0.060 Uiso 1 1 calc R U . . .
C25' C 0.98162(15) 0.85506(13) -0.20695(13) 0.0254(4) Uani 1 1 d . . . . .
H25D H 0.951632 0.864502 -0.256584 0.038 Uiso 1 1 calc R U . . .
H25E H 1.015187 0.907156 -0.200516 0.038 Uiso 1 1 calc R U . . .
H25F H 0.935226 0.844584 -0.158955 0.038 Uiso 1 1 calc R U . . .
C26 C 0.38691(13) 0.74089(12) 0.37642(13) 0.0224(4) Uani 1 1 d . . . . .
C26' C 0.92054(13) 0.66991(12) -0.19100(12) 0.0194(4) Uani 1 1 d . . . . .
C27 C 0.29035(13) 0.71198(12) 0.39887(12) 0.0212(4) Uani 1 1 d . . . . .
C27' C 0.87149(13) 0.60808(12) -0.23436(12) 0.0193(4) Uani 1 1 d . . . . .
C28 C 0.22315(14) 0.73619(14) 0.34843(13) 0.0257(4) Uani 1 1 d . . . . .
H28 H 0.238890 0.768416 0.297077 0.031 Uiso 1 1 calc R U . . .
C28' C 0.86904(13) 0.61937(13) -0.31901(12) 0.0202(4) Uani 1 1 d . . . . .
H28' H 0.901428 0.665329 -0.350856 0.024 Uiso 1 1 calc R U . . .
C29 C 0.13333(14) 0.71302(15) 0.37361(14) 0.0289(5) Uani 1 1 d . . . . .
H29 H 0.087572 0.729612 0.339387 0.035 Uiso 1 1 calc R U . . .
C29' C 0.81942(14) 0.56361(13) -0.35670(12) 0.0223(4) Uani 1 1 d . . . . .
H29' H 0.816751 0.572386 -0.414049 0.027 Uiso 1 1 calc R U . . .
C30 C 0.11002(14) 0.66601(14) 0.44806(13) 0.0265(4) Uani 1 1 d . . . . .
H30 H 0.048141 0.651393 0.465317 0.032 Uiso 1 1 calc R U . . .
C30' C 0.77372(14) 0.49514(13) -0.31089(12) 0.0223(4) Uani 1 1 d . . . . .
H30' H 0.739342 0.457513 -0.336863 0.027 Uiso 1 1 calc R U . . .
C31 C 0.17705(13) 0.63988(13) 0.49806(12) 0.0208(4) Uani 1 1 d . . . . .
C31' C 0.77809(13) 0.48135(13) -0.22683(12) 0.0216(4) Uani 1 1 d . . . . .
C32 C 0.26691(13) 0.66365(12) 0.47349(12) 0.0206(4) Uani 1 1 d . . . . .
H32 H 0.312577 0.646863 0.507752 0.025 Uiso 1 1 calc R U . . .
C32' C 0.82520(14) 0.53920(13) -0.18865(12) 0.0209(4) Uani 1 1 d . . . . .
H32' H 0.825818 0.531696 -0.130951 0.025 Uiso 1 1 calc R U . . .
C33 C 0.14689(13) 0.58844(13) 0.57780(12) 0.0212(4) Uani 1 1 d . . . . .
C33' C 0.73002(14) 0.40465(13) -0.18005(12) 0.0231(4) Uani 1 1 d . . . . .
C34 C 0.17653(13) 0.45353(13) 0.66793(12) 0.0211(4) Uani 1 1 d . . . . .
C34' C 0.73202(14) 0.29486(13) -0.05816(12) 0.0238(4) Uani 1 1 d . . . . .
C35 C 0.09084(14) 0.40756(15) 0.65352(14) 0.0292(5) Uani 1 1 d . . . . .
H35A H 0.040303 0.451153 0.649337 0.044 Uiso 1 1 calc R U . . .
H35B H 0.073751 0.364244 0.699560 0.044 Uiso 1 1 calc R U . . .
H35C H 0.103697 0.377911 0.602437 0.044 Uiso 1 1 calc R U . . .
C35' C 0.63723(15) 0.32450(16) -0.01662(13) 0.0312(5) Uani 1 1 d . . . . .
H35D H 0.595154 0.334315 -0.057856 0.047 Uiso 1 1 calc R U . . .
H35E H 0.642052 0.379185 0.009294 0.047 Uiso 1 1 calc R U . . .
H35F H 0.613874 0.278967 0.025264 0.047 Uiso 1 1 calc R U . . .
C36 C 0.15663(15) 0.49877(14) 0.74874(13) 0.0268(4) Uani 1 1 d . . . . .
H36A H 0.205851 0.538365 0.752291 0.040 Uiso 1 1 calc R U . . .
H36B H 0.153150 0.454267 0.795228 0.040 Uiso 1 1 calc R U . . .
H36C H 0.098182 0.532511 0.750224 0.040 Uiso 1 1 calc R U . . .
C36' C 0.72492(15) 0.21342(14) -0.10462(13) 0.0272(4) Uani 1 1 d . . . . .
H36D H 0.694613 0.167488 -0.067098 0.041 Uiso 1 1 calc R U . . .
H36E H 0.786483 0.191993 -0.126554 0.041 Uiso 1 1 calc R U . . .
H36F H 0.689103 0.228619 -0.149978 0.041 Uiso 1 1 calc R U . . .
C37 C 0.84970(18) 0.85671(17) 0.54533(17) 0.0403(6) Uani 1 1 d . . . . .
H37A H 0.808050 0.898925 0.518345 0.048 Uiso 1 1 calc R U . . .
H37B H 0.817128 0.836225 0.599616 0.048 Uiso 1 1 calc R U . . .
C38 C 0.53892(18) 1.10562(19) 0.16168(17) 0.0437(6) Uani 1 1 d . . . . .
H38A H 0.494646 1.077031 0.205180 0.052 Uiso 0.735(2) 1 calc R U P A 1
H38B H 0.531010 1.169952 0.164957 0.052 Uiso 0.735(2) 1 calc R U P A 1
H38C H 0.530760 1.169003 0.145493 0.052 Uiso 0.265(2) 1 calc R U P A 2
H38D H 0.501035 1.093541 0.215504 0.052 Uiso 0.265(2) 1 calc R U P A 2
C39 C 0.6798(2) 0.6631(2) -0.0267(2) 0.0687(9) Uani 1 1 d . . . . .
H39A H 0.653423 0.722145 -0.014368 0.082 Uiso 0.735(2) 1 calc R U P A 1
H39B H 0.736899 0.671104 -0.065497 0.082 Uiso 0.735(2) 1 calc R U P A 1
H39C H 0.711683 0.646726 -0.080570 0.082 Uiso 0.265(2) 1 calc R U P A 2
H39D H 0.712762 0.713681 -0.013233 0.082 Uiso 0.265(2) 1 calc R U P A 2
C40 C 0.68981(18) 1.12446(17) 0.43945(16) 0.0412(6) Uani 1 1 d . . . . .
H40A H 0.711012 1.152033 0.384078 0.049 Uiso 1 1 calc R U . . .
H40B H 0.652622 1.169159 0.471038 0.049 Uiso 1 1 calc R U . . .
C41 C 0.62953(14) 0.72670(13) -0.44556(12) 0.0235(4) Uani 1 1 d . . . . .
H41A H 0.657978 0.772590 -0.485488 0.028 Uiso 1 1 calc R U . . .
H41B H 0.679187 0.689891 -0.423742 0.028 Uiso 1 1 calc R U . . .
C42 C 0.56930(14) 0.77029(13) -0.37446(12) 0.0237(4) Uani 1 1 d . . . . .
H42 H 0.523835 0.810887 -0.399676 0.028 Uiso 1 1 calc R U . . .
C43 C 0.51498(14) 0.70544(14) -0.31454(12) 0.0253(4) Uani 1 1 d . . . . .
C44 C 0.42617(15) 0.72973(16) -0.28081(14) 0.0319(5) Uani 1 1 d . . . . .
H44 H 0.399854 0.784890 -0.298256 0.038 Uiso 1 1 calc R U . . .
C45 C 0.37553(18) 0.67493(19) -0.22231(15) 0.0422(6) Uani 1 1 d . . . . .
H45 H 0.315383 0.692895 -0.199566 0.051 Uiso 1 1 calc R U . . .
C46 C 0.4127(2) 0.59418(18) -0.19717(15) 0.0433(6) Uani 1 1 d . . . . .
H46 H 0.378301 0.556524 -0.156994 0.052 Uiso 1 1 calc R U . . .
C47 C 0.5002(2) 0.56829(16) -0.23068(14) 0.0393(6) Uani 1 1 d . . . . .
H47 H 0.525786 0.512678 -0.213546 0.047 Uiso 1 1 calc R U . . .
C48 C 0.55095(16) 0.62328(14) -0.28929(13) 0.0299(5) Uani 1 1 d . . . . .
H48 H 0.610740 0.604655 -0.312371 0.036 Uiso 1 1 calc R U . . .

loop_
_atom_site_aniso_label
_atom_site_aniso_U_11
_atom_site_aniso_U_22
_atom_site_aniso_U_33
_atom_site_aniso_U_23
_atom_site_aniso_U_13
_atom_site_aniso_U_12
Cl1 0.0509(4) 0.0327(3) 0.0358(3) -0.0052(2) 0.0026(3) 0.0017(2)
Cl2 0.0724(5) 0.0830(5) 0.0473(4) 0.0094(4) -0.0275(4) -0.0441(4)
Cl3 0.0590(9) 0.0991(15) 0.0589(11) -0.0432(10) -0.0115(7) -0.0088(9)
Cl3' 0.051(3) 0.058(2) 0.060(3) -0.0244(18) -0.024(2) 0.0137(18)
Cl4 0.0323(8) 0.0385(9) 0.0548(9) -0.0066(6) -0.0021(6) -0.0006(7)
Cl4' 0.068(4) 0.062(4) 0.130(6) -0.050(4) -0.037(3) 0.031(3)
Cl5 0.0358(5) 0.1389(12) 0.0748(8) -0.0629(8) -0.0020(5) -0.0155(6)
Cl5' 0.0415(16) 0.113(3) 0.0604(19) -0.0222(18) -0.0049(13) 0.0209(16)
Cl6 0.0610(8) 0.0518(9) 0.0607(10) 0.0097(7) -0.0111(9) -0.0149(6)
Cl6' 0.070(2) 0.050(3) 0.079(4) 0.012(2) 0.001(3) -0.0021(19)
Cl7 0.0569(4) 0.0494(4) 0.0568(4) -0.0013(3) -0.0092(3) -0.0014(3)
Cl8 0.0487(4) 0.0386(3) 0.0366(3) 0.0016(2) 0.0001(3) 0.0069(3)
O1 0.0200(7) 0.0291(7) 0.0230(7) -0.0047(6) -0.0053(6) 0.0026(6)
O1' 0.0295(8) 0.0276(7) 0.0207(7) -0.0020(6) -0.0062(6) -0.0039(6)
O2 0.0221(7) 0.0273(7) 0.0302(8) -0.0064(6) -0.0091(6) 0.0002(6)
O2' 0.0292(7) 0.0219(7) 0.0164(7) -0.0017(5) -0.0007(6) -0.0036(6)
O3 0.0203(7) 0.0319(8) 0.0247(7) -0.0063(6) -0.0003(6) 0.0041(6)
O3' 0.0285(8) 0.0270(7) 0.0251(7) 0.0009(6) -0.0093(6) -0.0077(6)
N1 0.0201(8) 0.0262(9) 0.0212(8) -0.0017(7) -0.0059(7) -0.0012(7)
N1' 0.0659(14) 0.0224(9) 0.0261(10) -0.0053(8) -0.0209(9) 0.0084(9)
N2 0.0184(8) 0.0252(9) 0.0272(9) 0.0035(7) -0.0057(7) -0.0039(7)
N2' 0.0236(8) 0.0184(8) 0.0158(8) -0.0020(6) -0.0027(6) -0.0016(6)
N3 0.0169(8) 0.0231(8) 0.0192(8) -0.0024(6) -0.0001(6) 0.0009(6)
N3' 0.0280(9) 0.0231(8) 0.0223(8) 0.0030(7) -0.0093(7) -0.0102(7)
C1 0.0181(9) 0.0276(10) 0.0190(9) -0.0044(8) -0.0023(7) 0.0027(8)
C1' 0.0205(9) 0.0242(9) 0.0184(9) -0.0007(8) -0.0024(7) -0.0031(7)
C2 0.0204(10) 0.0277(10) 0.0151(9) -0.0030(8) 0.0002(7) 0.0011(8)
C2' 0.0254(10) 0.0215(10) 0.0185(9) 0.0010(8) -0.0007(8) -0.0052(8)
C3 0.030(5) 0.025(4) 0.027(4) -0.004(3) -0.009(4) -0.003(3)
C3' 0.040(2) 0.0193(17) 0.0219(15) -0.0031(11) -0.0031(13) 0.0026(14)
C4 0.029(4) 0.020(5) 0.019(4) 0.004(3) -0.002(3) -0.004(4)
C4' 0.0270(15) 0.0229(15) 0.0197(14) -0.0027(12) -0.0008(12) -0.0004(13)
C5 0.025(7) 0.018(7) 0.023(9) -0.008(5) -0.002(5) 0.002(4)
C5' 0.031(3) 0.020(4) 0.020(4) -0.005(2) -0.002(2) 0.000(2)
C6 0.021(6) 0.035(8) 0.024(6) 0.014(5) -0.002(5) -0.001(5)
C6' 0.037(4) 0.028(3) 0.050(4) 0.007(2) -0.005(3) -0.006(2)
C7 0.017(6) 0.032(8) 0.017(5) 0.012(5) 0.011(4) 0.004(5)
C7' 0.051(5) 0.042(4) 0.073(7) -0.004(4) -0.032(4) 0.001(3)
C8 0.044(7) 0.050(11) 0.026(7) 0.018(6) 0.004(6) 0.005(7)
C8' 0.058(3) 0.027(2) 0.035(3) -0.011(2) -0.019(2) 0.016(2)
C9 0.048(6) 0.031(8) 0.024(9) 0.007(5) 0.011(6) 0.009(5)
C9' 0.076(3) 0.023(3) 0.017(3) 0.0036(18) 0.000(2) 0.005(2)
C10 0.035(6) 0.034(10) 0.030(10) 0.004(6) 0.004(6) -0.005(6)
C10' 0.040(2) 0.026(3) 0.027(3) -0.004(2) 0.005(2) -0.0014(19)
C11 0.0228(10) 0.0250(10) 0.0225(10) -0.0055(8) 0.0026(8) -0.0003(8)
C11' 0.0462(15) 0.0350(13) 0.0476(15) -0.0214(11) -0.0208(12) 0.0131(11)
C12 0.0324(12) 0.0267(11) 0.0271(11) -0.0024(9) -0.0004(9) 0.0007(9)
C12' 0.0387(14) 0.0306(12) 0.0569(16) -0.0172(11) -0.0126(12) 0.0019(10)
C13 0.0419(13) 0.0248(11) 0.0354(12) -0.0066(9) 0.0053(10) -0.0060(10)
C13' 0.0416(13) 0.0249(11) 0.0393(13) -0.0063(10) 0.0064(11) -0.0033(10)
C14 0.0352(12) 0.0370(12) 0.0323(12) -0.0135(10) -0.0004(10) -0.0101(10)
C14' 0.0590(16) 0.0229(11) 0.0228(11) -0.0008(9) -0.0033(10) -0.0068(10)
C15 0.0325(12) 0.0387(13) 0.0288(11) -0.0071(10) -0.0064(9) -0.0034(10)
C15' 0.0496(14) 0.0273(11) 0.0304(12) -0.0003(9) -0.0153(11) -0.0023(10)
C16 0.0298(11) 0.0256(11) 0.0278(11) -0.0028(8) -0.0031(9) -0.0013(9)
C16' 0.0410(14) 0.0356(12) 0.0359(13) -0.0109(10) -0.0135(11) 0.0105(10)
C17 0.0201(9) 0.0229(10) 0.0150(9) -0.0019(7) -0.0002(7) -0.0020(8)
C17' 0.0267(10) 0.0222(10) 0.0189(9) 0.0017(8) -0.0030(8) -0.0082(8)
C18 0.0230(10) 0.0205(9) 0.0212(10) -0.0028(8) -0.0012(8) -0.0033(8)
C18' 0.0248(10) 0.0190(9) 0.0191(9) 0.0010(7) -0.0017(8) -0.0044(8)
C19 0.0194(9) 0.0244(10) 0.0211(10) -0.0011(8) -0.0024(8) -0.0052(8)
C19' 0.0241(10) 0.0205(9) 0.0168(9) -0.0022(7) -0.0004(8) -0.0054(8)
C20 0.0199(9) 0.0226(10) 0.0195(9) 0.0014(7) -0.0021(8) -0.0018(8)
C20' 0.0242(10) 0.0211(9) 0.0172(9) 0.0011(7) -0.0019(8) -0.0055(8)
C21 0.0265(10) 0.0189(9) 0.0260(10) 0.0005(8) -0.0047(8) -0.0057(8)
C21' 0.0428(13) 0.0171(10) 0.0256(11) 0.0037(8) -0.0105(9) -0.0076(9)
C22 0.0205(10) 0.0252(10) 0.0231(10) -0.0015(8) -0.0048(8) -0.0054(8)
C22' 0.0435(13) 0.0225(10) 0.0252(11) 0.0011(8) -0.0116(9) -0.0125(9)
C23 0.0201(10) 0.0265(11) 0.0338(12) 0.0083(9) -0.0053(9) -0.0048(8)
C23' 0.0265(10) 0.0179(9) 0.0178(9) 0.0014(7) -0.0038(8) -0.0058(8)
C24 0.0265(12) 0.0220(11) 0.0733(19) 0.0105(11) -0.0082(12) -0.0026(9)
C24' 0.0309(11) 0.0277(11) 0.0194(10) 0.0021(8) -0.0017(8) -0.0076(9)
C25 0.0258(11) 0.0600(16) 0.0309(12) 0.0186(11) -0.0062(9) -0.0061(11)
C25' 0.0330(11) 0.0189(10) 0.0247(10) 0.0004(8) -0.0064(9) -0.0025(8)
C26 0.0213(10) 0.0167(9) 0.0293(11) 0.0000(8) -0.0061(8) 0.0014(7)
C26' 0.0244(10) 0.0142(9) 0.0194(10) 0.0030(7) -0.0051(8) 0.0009(7)
C27 0.0198(10) 0.0186(9) 0.0259(10) -0.0031(8) -0.0048(8) 0.0009(7)
C27' 0.0202(9) 0.0180(9) 0.0196(9) -0.0014(7) -0.0037(7) 0.0021(7)
C28 0.0244(10) 0.0260(10) 0.0264(11) 0.0028(8) -0.0060(8) 0.0005(8)
C28' 0.0204(9) 0.0204(9) 0.0192(9) 0.0017(7) -0.0024(7) 0.0009(7)
C29 0.0212(10) 0.0338(12) 0.0324(11) 0.0038(9) -0.0109(9) 0.0016(9)
C29' 0.0246(10) 0.0248(10) 0.0178(9) -0.0002(8) -0.0057(8) 0.0009(8)
C30 0.0173(10) 0.0311(11) 0.0312(11) -0.0010(9) -0.0049(8) 0.0014(8)
C30' 0.0239(10) 0.0222(10) 0.0223(10) -0.0022(8) -0.0082(8) -0.0009(8)
C31 0.0204(10) 0.0200(9) 0.0226(10) -0.0046(8) -0.0040(8) 0.0032(7)
C31' 0.0219(10) 0.0213(10) 0.0219(10) 0.0001(8) -0.0049(8) -0.0013(8)
C32 0.0197(9) 0.0202(9) 0.0230(10) -0.0051(8) -0.0063(8) 0.0036(7)
C32' 0.0252(10) 0.0205(9) 0.0174(9) 0.0003(7) -0.0051(8) -0.0009(8)
C33 0.0199(10) 0.0241(10) 0.0213(10) -0.0079(8) -0.0042(8) -0.0019(8)
C33' 0.0275(11) 0.0227(10) 0.0200(10) -0.0023(8) -0.0044(8) -0.0043(8)
C34 0.0191(9) 0.0234(10) 0.0206(10) -0.0023(8) -0.0007(8) -0.0028(8)
C34' 0.0292(11) 0.0229(10) 0.0202(10) 0.0028(8) -0.0068(8) -0.0091(8)
C35 0.0202(10) 0.0299(11) 0.0377(12) -0.0013(9) -0.0050(9) -0.0038(8)
C35' 0.0323(12) 0.0376(12) 0.0235(11) 0.0020(9) -0.0037(9) -0.0080(10)
C36 0.0281(11) 0.0303(11) 0.0208(10) -0.0041(8) 0.0005(8) 0.0030(9)
C36' 0.0345(12) 0.0258(10) 0.0234(10) 0.0011(8) -0.0101(9) -0.0097(9)
C37 0.0394(14) 0.0365(13) 0.0454(14) -0.0114(11) -0.0006(11) -0.0054(11)
C38 0.0404(14) 0.0479(15) 0.0445(15) -0.0177(12) -0.0031(11) -0.0009(11)
C39 0.0482(18) 0.071(2) 0.086(3) 0.0037(19) -0.0092(17) -0.0068(16)
C40 0.0420(14) 0.0359(13) 0.0403(14) 0.0032(11) 0.0062(11) 0.0087(11)
C41 0.0216(10) 0.0265(10) 0.0233(10) -0.0031(8) -0.0038(8) -0.0039(8)
C42 0.0224(10) 0.0243(10) 0.0244(10) -0.0024(8) -0.0032(8) 0.0011(8)
C43 0.0274(11) 0.0274(10) 0.0222(10) -0.0077(8) -0.0024(8) -0.0056(8)
C44 0.0289(11) 0.0401(13) 0.0281(11) -0.0106(10) -0.0025(9) -0.0057(9)
C45 0.0344(13) 0.0593(17) 0.0336(13) -0.0161(12) 0.0063(10) -0.0180(12)
C46 0.0580(17) 0.0472(15) 0.0251(12) -0.0080(10) 0.0066(11) -0.0305(13)
C47 0.0672(18) 0.0269(11) 0.0258(11) -0.0053(9) -0.0058(11) -0.0157(11)
C48 0.0372(12) 0.0282(11) 0.0247(11) -0.0067(9) -0.0021(9) -0.0053(9)

loop_
_atom_type_symbol
_atom_type_description
_atom_type_scat_dispersion_real
_atom_type_scat_dispersion_imag
_atom_type_scat_source
C C 0.0181 0.0091 'International Tables Vol C Tables 4.2.6.8 and 6.1.1.4'
H H 0.0000 0.0000 'International Tables Vol C Tables 4.2.6.8 and 6.1.1.4'
Cl Cl 0.3639 0.7018 'International Tables Vol C Tables 4.2.6.8 and 6.1.1.4'
N N 0.0311 0.0180 'International Tables Vol C Tables 4.2.6.8 and 6.1.1.4'
O O 0.0492 0.0322 'International Tables Vol C Tables 4.2.6.8 and 6.1.1.4'

loop_
_geom_angle_atom_site_label_1
_geom_angle_atom_site_label_2
_geom_angle_atom_site_label_3
_geom_angle
_geom_angle_site_symmetry_1
_geom_angle_site_symmetry_3
_geom_angle_publ_flag
C2 N1 H1 118.3 . . ?
C2 N1 C41 123.42(17) . . ?
C41 N1 H1 118.3 . . ?
C2' N1' H1' 119.1 . . ?
C2' N1' H1'A 125.0 . . ?
C2' N1' C3 109.9(3) . . ?
C2' N1' C3' 121.9(2) . . ?
C3 N1' H1'A 125.0 . . ?
C3' N1' H1' 119.1 . . ?
C23 N2 H2 118.0 . . ?
C26 N2 H2 118.0 . . ?
C26 N2 C23 124.09(18) . . ?
C23' N2' H2' 117.1 . . ?
C26' N2' H2' 117.1 . . ?
C26' N2' C23' 125.86(16) . . ?
C33 N3 H3 118.3 . . ?
C33 N3 C34 123.50(16) . . ?
C34 N3 H3 118.3 . . ?
C33' N3' H3' 117.7 . . ?
C33' N3' C34' 124.55(17) . . ?
C34' N3' H3' 117.7 . . ?
C1 C1 H1A 119.3 2_664 . ?
C1 C1 C2 121.4(2) 2_664 . ?
C2 C1 H1A 119.3 . . ?
C1' C1' H1'B 119.2 2_765 . ?
C1' C1' C2' 121.6(2) 2_765 . ?
C2' C1' H1'B 119.2 . . ?
O1 C2 N1 124.30(19) . . ?
O1 C2 C1 121.96(18) . . ?
N1 C2 C1 113.66(17) . . ?
O1' C2' N1' 123.09(19) . . ?
O1' C2' C1' 121.76(18) . . ?
N1' C2' C1' 115.12(18) . . ?
N1' C3 H3A 111.8 . . ?
N1' C3 H3B 111.8 . . ?
H3A C3 H3B 109.5 . . ?
C4 C3 N1' 100.0(6) . . ?
C4 C3 H3A 111.8 . . ?
C4 C3 H3B 111.8 . . ?
N1' C3' H3'A 109.1 . . ?
N1' C3' H3'B 109.1 . . ?
N1' C3' C4' 112.7(2) . . ?
H3'A C3' H3'B 107.8 . . ?
C4' C3' H3'A 109.1 . . ?
C4' C3' H3'B 109.1 . . ?
C3 C4 H4 112.4 . . ?
C3 C4 C5 112.0(9) . . ?
C3 C4 C11' 106.9(6) . . ?
C5 C4 H4 112.4 . . ?
C5 C4 C11' 99.9(9) . . ?
C11' C4 H4 112.4 . . ?
C3' C4' H4' 108.1 . . ?
C3' C4' C11' 103.8(3) . . ?
C5' C4' C3' 115.2(3) . . ?
C5' C4' H4' 108.1 . . ?
C5' C4' C11' 113.1(3) . . ?
C11' C4' H4' 108.1 . . ?
C6 C5 C4 115.8(12) . . ?
C6 C5 C10 119.5(12) . . ?
C10 C5 C4 124.5(12) . . ?
C6' C5' C4' 122.2(5) . . ?
C10' C5' C4' 121.1(5) . . ?
C10' C5' C6' 116.6(5) . . ?
C5 C6 H6 119.1 . . ?
C5 C6 C7 121.8(12) . . ?
C7 C6 H6 119.1 . . ?
C5' C6' H6' 119.7 . . ?
C7' C6' C5' 120.7(6) . . ?
C7' C6' H6' 119.7 . . ?
C6 C7 H7 120.8 . . ?
C6 C7 C8 118.4(12) . . ?
C8 C7 H7 120.8 . . ?
C6' C7' H7' 119.2 . . ?
C8' C7' C6' 121.5(7) . . ?
C8' C7' H7' 119.2 . . ?
C7 C8 H8 119.6 . . ?
C7 C8 C9 120.8(13) . . ?
C9 C8 H8 119.6 . . ?
C7' C8' H8' 120.2 . . ?
C7' C8' C9' 119.6(6) . . ?
C9' C8' H8' 120.2 . . ?
C8 C9 H9 120.5 . . ?
C8 C9 C10 118.9(11) . . ?
C10 C9 H9 120.5 . . ?
C8' C9' H9' 119.6 . . ?
C8' C9' C10' 120.8(5) . . ?
C10' C9' H9' 119.6 . . ?
C5 C10 C9 120.2(11) . . ?
C5 C10 H10 119.9 . . ?
C9 C10 H10 119.9 . . ?
C5' C10' C9' 120.7(4) . . ?
C5' C10' H10' 119.7 . . ?
C9' C10' H10' 119.7 . . ?
C12 C11 C16 118.5(2) . . ?
C12 C11 C42 119.89(19) . . ?
C16 C11 C42 121.56(18) . . ?
C12' C11' C4 108.0(4) . . ?
C12' C11' C4' 123.9(2) . . ?
C16' C11' C4 125.2(3) . . ?
C16' C11' C4' 118.0(2) . . ?
C16' C11' C12' 118.1(2) . . ?
C11 C12 H12 119.6 . . ?
C11 C12 C13 120.9(2) . . ?
C13 C12 H12 119.6 . . ?
C11' C12' H12' 119.6 . . ?
C13' C12' C11' 120.8(2) . . ?
C13' C12' H12' 119.6 . . ?
C12 C13 H13 120.1 . . ?
C14 C13 C12 119.8(2) . . ?
C14 C13 H13 120.1 . . ?
C12' C13' H13' 120.0 . . ?
C14' C13' C12' 120.0(2) . . ?
C14' C13' H13' 120.0 . . ?
C13 C14 H14 120.0 . . ?
C13 C14 C15 120.0(2) . . ?
C15 C14 H14 120.0 . . ?
C13' C14' H14' 120.1 . . ?
C15' C14' C13' 119.7(2) . . ?
C15' C14' H14' 120.1 . . ?
C14 C15 H15 119.8 . . ?
C14 C15 C16 120.3(2) . . ?
C16 C15 H15 119.8 . . ?
C14' C15' H15' 119.9 . . ?
C14' C15' C16' 120.2(2) . . ?
C16' C15' H15' 119.9 . . ?
C11 C16 H16 119.8 . . ?
C15 C16 C11 120.5(2) . . ?
C15 C16 H16 119.8 . . ?
C11' C16' H16' 119.4 . . ?
C15' C16' C11' 121.1(2) . . ?
C15' C16' H16' 119.4 . . ?
C18 C17 C34 119.29(17) . 2_666 ?
C22 C17 C18 117.35(18) . . ?
C22 C17 C34 123.13(17) . 2_666 ?
C18' C17' C34' 120.93(18) . 2_765 ?
C22' C17' C18' 117.25(18) . . ?
C22' C17' C34' 121.67(18) . 2_765 ?
C17 C18 H18 119.3 . . ?
C19 C18 C17 121.44(18) . . ?
C19 C18 H18 119.3 . . ?
C17' C18' H18' 119.4 . . ?
C19' C18' C17' 121.18(18) . . ?
C19' C18' H18' 119.4 . . ?
C18 C19 H19 119.5 . . ?
C18 C19 C20 121.05(18) . . ?
C20 C19 H19 119.5 . . ?
C18' C19' H19' 119.3 . . ?
C20' C19' C18' 121.38(18) . . ?
C20' C19' H19' 119.3 . . ?
C19 C20 C23 119.81(18) . . ?
C21 C20 C19 117.74(18) . . ?
C21 C20 C23 122.08(18) . . ?
C19' C20' C21' 117.45(18) . . ?
C19' C20' C23' 122.44(17) . . ?
C21' C20' C23' 119.78(17) . . ?
C20 C21 H21 119.4 . . ?
C20 C21 C22 121.11(18) . . ?
C22 C21 H21 119.4 . . ?
C20' C21' H21' 119.3 . . ?
C22' C21' C20' 121.34(19) . . ?
C22' C21' H21' 119.3 . . ?
C17 C22 C21 121.22(18) . . ?
C17 C22 H22 119.4 . . ?
C21 C22 H22 119.4 . . ?
C17' C22' H22' 119.3 . . ?
C21' C22' C17' 121.40(19) . . ?
C21' C22' H22' 119.3 . . ?
N2 C23 C20 110.76(16) . . ?
N2 C23 C24 109.06(18) . . ?
N2 C23 C25 106.36(17) . . ?
C20 C23 C24 113.32(18) . . ?
C20 C23 C25 107.64(18) . . ?
C24 C23 C25 109.5(2) . . ?
N2' C23' C20' 112.70(15) . . ?
N2' C23' C24' 105.77(16) . . ?
N2' C23' C25' 108.46(16) . . ?
C20' C23' C24' 107.25(16) . . ?
C20' C23' C25' 112.67(16) . . ?
C25' C23' C24' 109.76(16) . . ?
C23 C24 H24A 109.5 . . ?
C23 C24 H24B 109.5 . . ?
C23 C24 H24C 109.5 . . ?
H24A C24 H24B 109.5 . . ?
H24A C24 H24C 109.5 . . ?
H24B C24 H24C 109.5 . . ?
C23' C24' H24D 109.5 . . ?
C23' C24' H24E 109.5 . . ?
C23' C24' H24F 109.5 . . ?
H24D C24' H24E 109.5 . . ?
H24D C24' H24F 109.5 . . ?
H24E C24' H24F 109.5 . . ?
C23 C25 H25A 109.5 . . ?
C23 C25 H25B 109.5 . . ?
C23 C25 H25C 109.5 . . ?
H25A C25 H25B 109.5 . . ?
H25A C25 H25C 109.5 . . ?
H25B C25 H25C 109.5 . . ?
C23' C25' H25D 109.5 . . ?
C23' C25' H25E 109.5 . . ?
C23' C25' H25F 109.5 . . ?
H25D C25' H25E 109.5 . . ?
H25D C25' H25F 109.5 . . ?
H25E C25' H25F 109.5 . . ?
O2 C26 N2 123.64(19) . . ?
O2 C26 C27 119.94(18) . . ?
N2 C26 C27 116.41(18) . . ?
O2' C26' N2' 124.09(18) . . ?
O2' C26' C27' 120.96(17) . . ?
N2' C26' C27' 114.95(17) . . ?
C28 C27 C26 121.33(18) . . ?
C32 C27 C26 118.87(17) . . ?
C32 C27 C28 119.72(18) . . ?
C28' C27' C26' 121.55(17) . . ?
C32' C27' C26' 119.14(17) . . ?
C32' C27' C28' 119.29(18) . . ?
C27 C28 H28 120.1 . . ?
C29 C28 C27 119.77(19) . . ?
C29 C28 H28 120.1 . . ?
C27' C28' H28' 119.9 . . ?
C29' C28' C27' 120.18(18) . . ?
C29' C28' H28' 119.9 . . ?
C28 C29 H29 119.8 . . ?
C30 C29 C28 120.42(19) . . ?
C30 C29 H29 119.8 . . ?
C28' C29' H29' 119.9 . . ?
C30' C29' C28' 120.21(18) . . ?
C30' C29' H29' 119.9 . . ?
C29 C30 H30 119.9 . . ?
C29 C30 C31 120.23(19) . . ?
C31 C30 H30 119.9 . . ?
C29' C30' H30' 119.9 . . ?
C29' C30' C31' 120.20(18) . . ?
C31' C30' H30' 119.9 . . ?
C30 C31 C33 117.31(18) . . ?
C32 C31 C30 119.55(19) . . ?
C32 C31 C33 123.13(17) . . ?
C30' C31' C33' 118.44(18) . . ?
C32' C31' C30' 119.46(18) . . ?
C32' C31' C33' 122.09(17) . . ?
C27 C32 H32 119.9 . . ?
C31 C32 C27 120.30(18) . . ?
C31 C32 H32 119.9 . . ?
C27' C32' H32' 119.7 . . ?
C31' C32' C27' 120.58(18) . . ?
C31' C32' H32' 119.7 . . ?
O3 C33 N3 124.51(19) . . ?
O3 C33 C31 119.51(18) . . ?
N3 C33 C31 115.97(17) . . ?
O3' C33' N3' 124.10(18) . . ?
O3' C33' C31' 120.72(18) . . ?
N3' C33' C31' 115.18(17) . . ?
N3 C34 C17 107.26(15) . 2_666 ?
N3 C34 C35 108.49(16) . . ?
N3 C34 C36 110.88(16) . . ?
C17 C34 C35 113.52(17) 2_666 . ?
C17 C34 C36 107.34(16) 2_666 . ?
C35 C34 C36 109.35(17) . . ?
N3' C34' C17' 107.56(15) . 2_765 ?
N3' C34' C35' 109.45(17) . . ?
N3' C34' C36' 109.35(16) . . ?
C35' C34' C17' 108.39(17) . 2_765 ?
C36' C34' C17' 111.67(17) . 2_765 ?
C36' C34' C35' 110.35(17) . . ?
C34 C35 H35A 109.5 . . ?
C34 C35 H35B 109.5 . . ?
C34 C35 H35C 109.5 . . ?
H35A C35 H35B 109.5 . . ?
H35A C35 H35C 109.5 . . ?
H35B C35 H35C 109.5 . . ?
C34' C35' H35D 109.5 . . ?
C34' C35' H35E 109.5 . . ?
C34' C35' H35F 109.5 . . ?
H35D C35' H35E 109.5 . . ?
H35D C35' H35F 109.5 . . ?
H35E C35' H35F 109.5 . . ?
C34 C36 H36A 109.5 . . ?
C34 C36 H36B 109.5 . . ?
C34 C36 H36C 109.5 . . ?
H36A C36 H36B 109.5 . . ?
H36A C36 H36C 109.5 . . ?
H36B C36 H36C 109.5 . . ?
C34' C36' H36D 109.5 . . ?
C34' C36' H36E 109.5 . . ?
C34' C36' H36F 109.5 . . ?
H36D C36' H36E 109.5 . . ?
H36D C36' H36F 109.5 . . ?
H36E C36' H36F 109.5 . . ?
Cl1 C37 H37A 109.0 . . ?
Cl1 C37 H37B 109.0 . . ?
Cl2 C37 Cl1 113.06(15) . . ?
Cl2 C37 H37A 109.0 . . ?
Cl2 C37 H37B 109.0 . . ?
H37A C37 H37B 107.8 . . ?
Cl3 C38 Cl4 109.65(18) . . ?
Cl3 C38 H38A 109.7 . . ?
Cl3 C38 H38B 109.7 . . ?
Cl3' C38 H38C 108.5 . . ?
Cl3' C38 H38D 108.5 . . ?
Cl4 C38 H38A 109.7 . . ?
Cl4 C38 H38B 109.7 . . ?
Cl4' C38 Cl3' 115.1(5) . . ?
Cl4' C38 H38C 108.5 . . ?
Cl4' C38 H38D 108.5 . . ?
H38A C38 H38B 108.2 . . ?
H38C C38 H38D 107.5 . . ?
Cl5 C39 Cl6 113.4(2) . . ?
Cl5 C39 H39A 108.9 . . ?
Cl5 C39 H39B 108.9 . . ?
Cl5' C39 H39C 103.4 . . ?
Cl5' C39 H39D 103.4 . . ?
Cl6 C39 H39A 108.9 . . ?
Cl6 C39 H39B 108.9 . . ?
Cl6' C39 Cl5' 135.2(4) . . ?
Cl6' C39 H39C 103.4 . . ?
Cl6' C39 H39D 103.4 . . ?
H39A C39 H39B 107.7 . . ?
H39C C39 H39D 105.2 . . ?
Cl7 C40 H40A 109.1 . . ?
Cl7 C40 H40B 109.1 . . ?
Cl8 C40 Cl7 112.28(14) . . ?
Cl8 C40 H40A 109.1 . . ?
Cl8 C40 H40B 109.1 . . ?
H40A C40 H40B 107.9 . . ?
N1 C41 H41A 109.6 . . ?
N1 C41 H41B 109.6 . . ?
N1 C41 C42 110.24(16) . . ?
H41A C41 H41B 108.1 . . ?
C42 C41 H41A 109.6 . . ?
C42 C41 H41B 109.6 . . ?
C11 C42 C41 109.58(16) . . ?
C11 C42 H42 106.9 . . ?
C41 C42 H42 106.9 . . ?
C43 C42 C11 112.58(17) . . ?
C43 C42 C41 113.45(17) . . ?
C43 C42 H42 106.9 . . ?
C44 C43 C42 119.0(2) . . ?
C48 C43 C42 122.89(19) . . ?
C48 C43 C44 118.1(2) . . ?
C43 C44 H44 119.4 . . ?
C45 C44 C43 121.3(2) . . ?
C45 C44 H44 119.4 . . ?
C44 C45 H45 120.1 . . ?
C46 C45 C44 119.9(2) . . ?
C46 C45 H45 120.1 . . ?
C45 C46 H46 120.1 . . ?
C45 C46 C47 119.8(2) . . ?
C47 C46 H46 120.1 . . ?
C46 C47 H47 119.9 . . ?
C46 C47 C48 120.3(2) . . ?
C48 C47 H47 119.9 . . ?
C43 C48 H48 119.7 . . ?
C47 C48 C43 120.7(2) . . ?
C47 C48 H48 119.7 . . ?

loop_
_geom_bond_atom_site_label_1
_geom_bond_atom_site_label_2
_geom_bond_distance
_geom_bond_site_symmetry_2
_geom_bond_publ_flag
Cl1 C37 1.752(2) . ?
Cl2 C37 1.739(3) . ?
Cl3 C38 1.765(3) . ?
Cl3' C38 1.757(6) . ?
Cl4 C38 1.785(4) . ?
Cl4' C38 1.630(12) . ?
Cl5 C39 1.703(4) . ?
Cl5' C39 1.649(4) . ?
Cl6 C39 1.794(4) . ?
Cl6' C39 1.515(7) . ?
Cl7 C40 1.765(3) . ?
Cl8 C40 1.763(3) . ?
O1 C2 1.237(2) . ?
O1' C2' 1.235(2) . ?
O2 C26 1.240(2) . ?
O2' C26' 1.237(2) . ?
O3 C33 1.232(2) . ?
O3' C33' 1.237(2) . ?
N1 H1 0.8800 . ?
N1 C2 1.336(3) . ?
N1 C41 1.449(3) . ?
N1' H1' 0.8800 . ?
N1' H1'A 0.8800 . ?
N1' C2' 1.342(3) . ?
N1' C3 1.544(8) . ?
N1' C3' 1.482(3) . ?
N2 H2 0.8800 . ?
N2 C23 1.482(3) . ?
N2 C26 1.335(3) . ?
N2' H2' 0.8800 . ?
N2' C23' 1.479(2) . ?
N2' C26' 1.344(3) . ?
N3 H3 0.8800 . ?
N3 C33 1.345(3) . ?
N3 C34 1.490(2) . ?
N3' H3' 0.8800 . ?
N3' C33' 1.350(3) . ?
N3' C34' 1.488(2) . ?
C1 C1 1.324(4) 2_664 ?
C1 H1A 0.9500 . ?
C1 C2 1.488(3) . ?
C1' C1' 1.329(4) 2_765 ?
C1' H1'B 0.9500 . ?
C1' C2' 1.481(3) . ?
C3 H3A 0.9900 . ?
C3 H3B 0.9900 . ?
C3 C4 1.516(12) . ?
C3' H3'A 0.9900 . ?
C3' H3'B 0.9900 . ?
C3' C4' 1.528(4) . ?
C4 H4 1.0000 . ?
C4 C5 1.546(17) . ?
C4 C11' 1.594(9) . ?
C4' H4' 1.0000 . ?
C4' C5' 1.518(7) . ?
C4' C11' 1.559(4) . ?
C5 C6 1.359(11) . ?
C5 C10 1.365(10) . ?
C5' C6' 1.398(7) . ?
C5' C10' 1.379(6) . ?
C6 H6 0.9500 . ?
C6 C7 1.365(12) . ?
C6' H6' 0.9500 . ?
C6' C7' 1.397(8) . ?
C7 H7 0.9500 . ?
C7 C8 1.369(11) . ?
C7' H7' 0.9500 . ?
C7' C8' 1.325(9) . ?
C8 H8 0.9500 . ?
C8 C9 1.378(11) . ?
C8' H8' 0.9500 . ?
C8' C9' 1.351(8) . ?
C9 H9 0.9500 . ?
C9 C10 1.382(10) . ?
C9' H9' 0.9500 . ?
C9' C10' 1.409(6) . ?
C10 H10 0.9500 . ?
C10' H10' 0.9500 . ?
C11 C12 1.390(3) . ?
C11 C16 1.396(3) . ?
C11 C42 1.524(3) . ?
C11' C12' 1.395(4) . ?
C11' C16' 1.384(3) . ?
C12 H12 0.9500 . ?
C12 C13 1.395(3) . ?
C12' H12' 0.9500 . ?
C12' C13' 1.386(4) . ?
C13 H13 0.9500 . ?
C13 C14 1.380(4) . ?
C13' H13' 0.9500 . ?
C13' C14' 1.380(4) . ?
C14 H14 0.9500 . ?
C14 C15 1.382(3) . ?
C14' H14' 0.9500 . ?
C14' C15' 1.379(4) . ?
C15 H15 0.9500 . ?
C15 C16 1.388(3) . ?
C15' H15' 0.9500 . ?
C15' C16' 1.383(3) . ?
C16 H16 0.9500 . ?
C16' H16' 0.9500 . ?
C17 C18 1.399(3) . ?
C17 C22 1.390(3) . ?
C17 C34 1.529(3) 2_666 ?
C17' C18' 1.395(3) . ?
C17' C22' 1.392(3) . ?
C17' C34' 1.535(3) 2_765 ?
C18 H18 0.9500 . ?
C18 C19 1.381(3) . ?
C18' H18' 0.9500 . ?
C18' C19' 1.390(3) . ?
C19 H19 0.9500 . ?
C19 C20 1.397(3) . ?
C19' H19' 0.9500 . ?
C19' C20' 1.389(3) . ?
C20 C21 1.388(3) . ?
C20 C23 1.530(3) . ?
C20' C21' 1.390(3) . ?
C20' C23' 1.531(3) . ?
C21 H21 0.9500 . ?
C21 C22 1.394(3) . ?
C21' H21' 0.9500 . ?
C21' C22' 1.388(3) . ?
C22 H22 0.9500 . ?
C22' H22' 0.9500 . ?
C23 C24 1.530(3) . ?
C23 C25 1.532(3) . ?
C23' C24' 1.535(3) . ?
C23' C25' 1.533(3) . ?
C24 H24A 0.9800 . ?
C24 H24B 0.9800 . ?
C24 H24C 0.9800 . ?
C24' H24D 0.9800 . ?
C24' H24E 0.9800 . ?
C24' H24F 0.9800 . ?
C25 H25A 0.9800 . ?
C25 H25B 0.9800 . ?
C25 H25C 0.9800 . ?
C25' H25D 0.9800 . ?
C25' H25E 0.9800 . ?
C25' H25F 0.9800 . ?
C26 C27 1.501(3) . ?
C26' C27' 1.501(3) . ?
C27 C28 1.397(3) . ?
C27 C32 1.392(3) . ?
C27' C28' 1.397(3) . ?
C27' C32' 1.395(3) . ?
C28 H28 0.9500 . ?
C28 C29 1.387(3) . ?
C28' H28' 0.9500 . ?
C28' C29' 1.388(3) . ?
C29 H29 0.9500 . ?
C29 C30 1.380(3) . ?
C29' H29' 0.9500 . ?
C29' C30' 1.387(3) . ?
C30 H30 0.9500 . ?
C30 C31 1.396(3) . ?
C30' H30' 0.9500 . ?
C30' C31' 1.394(3) . ?
C31 C32 1.389(3) . ?
C31 C33 1.500(3) . ?
C31' C32' 1.392(3) . ?
C31' C33' 1.503(3) . ?
C32 H32 0.9500 . ?
C32' H32' 0.9500 . ?
C34 C35 1.533(3) . ?
C34 C36 1.537(3) . ?
C34' C35' 1.533(3) . ?
C34' C36' 1.530(3) . ?
C35 H35A 0.9800 . ?
C35 H35B 0.9800 . ?
C35 H35C 0.9800 . ?
C35' H35D 0.9800 . ?
C35' H35E 0.9800 . ?
C35' H35F 0.9800 . ?
C36 H36A 0.9800 . ?
C36 H36B 0.9800 . ?
C36 H36C 0.9800 . ?
C36' H36D 0.9800 . ?
C36' H36E 0.9800 . ?
C36' H36F 0.9800 . ?
C37 H37A 0.9900 . ?
C37 H37B 0.9900 . ?
C38 H38A 0.9900 . ?
C38 H38B 0.9900 . ?
C38 H38C 0.9900 . ?
C38 H38D 0.9900 . ?
C39 H39A 0.9900 . ?
C39 H39B 0.9900 . ?
C39 H39C 0.9900 . ?
C39 H39D 0.9900 . ?
C40 H40A 0.9900 . ?
C40 H40B 0.9900 . ?
C41 H41A 0.9900 . ?
C41 H41B 0.9900 . ?
C41 C42 1.545(3) . ?
C42 H42 1.0000 . ?
C42 C43 1.518(3) . ?
C43 C44 1.395(3) . ?
C43 C48 1.393(3) . ?
C44 H44 0.9500 . ?
C44 C45 1.387(3) . ?
C45 H45 0.9500 . ?
C45 C46 1.381(4) . ?
C46 H46 0.9500 . ?
C46 C47 1.383(4) . ?
C47 H47 0.9500 . ?
C47 C48 1.390(3) . ?
C48 H48 0.9500 . ?

loop_
_geom_hbond_atom_site_label_D
_geom_hbond_atom_site_label_H
_geom_hbond_atom_site_label_A
_geom_hbond_distance_DH
_geom_hbond_distance_HA
_geom_hbond_distance_DA
_geom_hbond_angle_DHA
_geom_hbond_site_symmetry_A
_geom_hbond_publ_flag
N1 H1 O2 0.88 2.02 2.900(2) 178.0 1_554 yes
N2 H2 O3' 0.88 2.15 2.952(2) 151.2 2_665 yes
N2' H2' O3 0.88 2.05 2.930(2) 178.4 1_654 yes
N3' H3' O1' 0.88 2.12 2.987(2) 166.5 2_765 yes

loop_
_geom_torsion_atom_site_label_1
_geom_torsion_atom_site_label_2
_geom_torsion_atom_site_label_3
_geom_torsion_atom_site_label_4
_geom_torsion
_geom_torsion_site_symmetry_1
_geom_torsion_site_symmetry_2
_geom_torsion_site_symmetry_3
_geom_torsion_site_symmetry_4
_geom_torsion_publ_flag
O2 C26 C27 C28 142.2(2) . . . . ?
O2 C26 C27 C32 -34.6(3) . . . . ?
O2' C26' C27' C28' 142.70(19) . . . . ?
O2' C26' C27' C32' -35.5(3) . . . . ?
N1 C41 C42 C11 -179.91(16) . . . . ?
N1 C41 C42 C43 53.3(2) . . . . ?
N1' C3 C4 C5 -72.8(10) . . . . ?
N1' C3 C4 C11' 178.7(5) . . . . ?
N1' C3' C4' C5' 66.6(4) . . . . ?
N1' C3' C4' C11' -169.2(2) . . . . ?
N2 C26 C27 C28 -36.7(3) . . . . ?
N2 C26 C27 C32 146.41(18) . . . . ?
N2' C26' C27' C28' -36.7(3) . . . . ?
N2' C26' C27' C32' 145.05(18) . . . . ?
C1 C1 C2 O1 18.6(3) 2_664 . . . ?
C1 C1 C2 N1 -158.4(2) 2_664 . . . ?
C1' C1' C2' O1' 2.6(4) 2_765 . . . ?
C1' C1' C2' N1' -175.3(2) 2_765 . . . ?
C2 N1 C41 C42 -114.9(2) . . . . ?
C2' N1' C3 C4 -144.4(5) . . . . ?
C2' N1' C3' C4' 134.6(3) . . . . ?
C3 N1' C2' O1' 25.5(5) . . . . ?
C3 N1' C2' C1' -156.6(4) . . . . ?
C3 C4 C5 C6 129.0(13) . . . . ?
C3 C4 C5 C10 -55(2) . . . . ?
C3 C4 C11' C12' -177.5(5) . . . . ?
C3 C4 C11' C16' -30.8(8) . . . . ?
C3' N1' C2' O1' -15.7(4) . . . . ?
C3' N1' C2' C1' 162.2(2) . . . . ?
C3' C4' C5' C6' 37.1(7) . . . . ?
C3' C4' C5' C10' -146.2(4) . . . . ?
C3' C4' C11' C12' -98.8(3) . . . . ?
C3' C4' C11' C16' 82.5(3) . . . . ?
C4 C5 C6 C7 176.0(18) . . . . ?
C4 C5 C10 C9 -176.0(16) . . . . ?
C4 C11' C12' C13' 149.8(4) . . . . ?
C4 C11' C16' C15' -145.0(5) . . . . ?
C4' C5' C6' C7' 175.1(7) . . . . ?
C4' C5' C10' C9' -176.0(6) . . . . ?
C4' C11' C12' C13' -178.3(3) . . . . ?
C4' C11' C16' C15' 177.5(3) . . . . ?
C5 C4 C11' C12' 65.8(8) . . . . ?
C5 C4 C11' C16' -147.5(7) . . . . ?
C5 C6 C7 C8 4(2) . . . . ?
C5' C4' C11' C12' 26.8(5) . . . . ?
C5' C4' C11' C16' -151.9(3) . . . . ?
C5' C6' C7' C8' -0.3(11) . . . . ?
C6 C5 C10 C9 0(2) . . . . ?
C6 C7 C8 C9 -7(3) . . . . ?
C6' C5' C10' C9' 0.9(8) . . . . ?
C6' C7' C8' C9' 3.4(14) . . . . ?
C7 C8 C9 C10 6(4) . . . . ?
C7' C8' C9' C10' -4.3(13) . . . . ?
C8 C9 C10 C5 -3(3) . . . . ?
C8' C9' C10' C5' 2.1(10) . . . . ?
C10 C5 C6 C7 -0.3(18) . . . . ?
C10' C5' C6' C7' -1.8(8) . . . . ?
C11 C12 C13 C14 -0.7(3) . . . . ?
C11 C42 C43 C44 92.4(2) . . . . ?
C11 C42 C43 C48 -85.4(2) . . . . ?
C11' C4 C5 C6 -118.1(13) . . . . ?
C11' C4 C5 C10 57.9(18) . . . . ?
C11' C4' C5' C6' -82.1(6) . . . . ?
C11' C4' C5' C10' 94.6(5) . . . . ?
C11' C12' C13' C14' 0.5(4) . . . . ?
C12 C11 C16 C15 -0.4(3) . . . . ?
C12 C11 C42 C41 94.4(2) . . . . ?
C12 C11 C42 C43 -138.3(2) . . . . ?
C12 C13 C14 C15 -0.2(3) . . . . ?
C12' C11' C16' C15' -1.3(4) . . . . ?
C12' C13' C14' C15' -0.4(3) . . . . ?
C13 C14 C15 C16 0.7(3) . . . . ?
C13' C14' C15' C16' -0.5(3) . . . . ?
C14 C15 C16 C11 -0.5(3) . . . . ?
C14' C15' C16' C11' 1.4(4) . . . . ?
C16 C11 C12 C13 0.9(3) . . . . ?
C16 C11 C42 C41 -83.7(2) . . . . ?
C16 C11 C42 C43 43.5(3) . . . . ?
C16' C11' C12' C13' 0.4(4) . . . . ?
C17 C18 C19 C20 -0.8(3) . . . . ?
C17' C18' C19' C20' 0.9(3) . . . . ?
C18 C17 C22 C21 -2.4(3) . . . . ?
C18 C19 C20 C21 -1.9(3) . . . . ?
C18 C19 C20 C23 171.16(19) . . . . ?
C18' C17' C22' C21' -0.2(3) . . . . ?
C18' C19' C20' C21' -0.7(3) . . . . ?
C18' C19' C20' C23' 172.59(18) . . . . ?
C19 C20 C21 C22 2.4(3) . . . . ?
C19 C20 C23 N2 40.9(3) . . . . ?
C19 C20 C23 C24 163.8(2) . . . . ?
C19 C20 C23 C25 -75.0(2) . . . . ?
C19' C20' C21' C22' 0.1(3) . . . . ?
C19' C20' C23' N2' 24.2(3) . . . . ?
C19' C20' C23' C24' -91.8(2) . . . . ?
C19' C20' C23' C25' 147.29(19) . . . . ?
C20 C21 C22 C17 -0.2(3) . . . . ?
C20' C21' C22' C17' 0.4(4) . . . . ?
C21 C20 C23 N2 -146.31(19) . . . . ?
C21 C20 C23 C24 -23.4(3) . . . . ?
C21 C20 C23 C25 97.8(2) . . . . ?
C21' C20' C23' N2' -162.70(18) . . . . ?
C21' C20' C23' C24' 81.3(2) . . . . ?
C21' C20' C23' C25' -39.6(3) . . . . ?
C22 C17 C18 C19 2.9(3) . . . . ?
C22' C17' C18' C19' -0.5(3) . . . . ?
C23 N2 C26 O2 -4.7(3) . . . . ?
C23 N2 C26 C27 174.18(17) . . . . ?
C23 C20 C21 C22 -170.50(19) . . . . ?
C23' N2' C26' O2' -14.0(3) . . . . ?
C23' N2' C26' C27' 165.40(16) . . . . ?
C23' C20' C21' C22' -173.4(2) . . . . ?
C26 N2 C23 C20 65.8(3) . . . . ?
C26 N2 C23 C24 -59.5(3) . . . . ?
C26 N2 C23 C25 -177.50(19) . . . . ?
C26 C27 C28 C29 -175.89(19) . . . . ?
C26 C27 C32 C31 176.59(17) . . . . ?
C26' N2' C23' C20' 72.1(2) . . . . ?
C26' N2' C23' C24' -171.00(17) . . . . ?
C26' N2' C23' C25' -53.3(2) . . . . ?
C26' C27' C28' C29' -176.88(18) . . . . ?
C26' C27' C32' C31' 179.20(17) . . . . ?
C27 C28 C29 C30 -0.2(3) . . . . ?
C27' C28' C29' C30' -1.5(3) . . . . ?
C28 C27 C32 C31 -0.3(3) . . . . ?
C28 C29 C30 C31 -1.2(3) . . . . ?
C28' C27' C32' C31' 0.9(3) . . . . ?
C28' C29' C30' C31' -0.6(3) . . . . ?
C29 C30 C31 C32 1.8(3) . . . . ?
C29 C30 C31 C33 -179.57(19) . . . . ?
C29' C30' C31' C32' 2.9(3) . . . . ?
C29' C30' C31' C33' -178.08(18) . . . . ?
C30 C31 C32 C27 -1.1(3) . . . . ?
C30 C31 C33 O3 -42.2(3) . . . . ?
C30 C31 C33 N3 136.48(19) . . . . ?
C30' C31' C32' C27' -3.1(3) . . . . ?
C30' C31' C33' O3' -32.6(3) . . . . ?
C30' C31' C33' N3' 147.10(19) . . . . ?
C32 C27 C28 C29 0.9(3) . . . . ?
C32 C31 C33 O3 136.3(2) . . . . ?
C32 C31 C33 N3 -45.0(3) . . . . ?
C32' C27' C28' C29' 1.3(3) . . . . ?
C32' C31' C33' O3' 146.4(2) . . . . ?
C32' C31' C33' N3' -33.9(3) . . . . ?
C33 N3 C34 C17 -174.05(17) . . . 2_666 ?
C33 N3 C34 C35 63.0(2) . . . . ?
C33 N3 C34 C36 -57.1(2) . . . . ?
C33 C31 C32 C27 -179.57(18) . . . . ?
C33' N3' C34' C17' -175.13(19) . . . 2_765 ?
C33' N3' C34' C35' -57.6(3) . . . . ?
C33' N3' C34' C36' 63.4(3) . . . . ?
C33' C31' C32' C27' 177.96(18) . . . . ?
C34 N3 C33 O3 6.8(3) . . . . ?
C34 N3 C33 C31 -171.83(17) . . . . ?
C34 C17 C18 C19 -171.63(18) 2_666 . . . ?
C34 C17 C22 C21 171.91(18) 2_666 . . . ?
C34' N3' C33' O3' -5.2(3) . . . . ?
C34' N3' C33' C31' 175.12(18) . . . . ?
C34' C17' C18' C19' -176.07(18) 2_765 . . . ?
C34' C17' C22' C21' 175.4(2) 2_765 . . . ?
C41 N1 C2 O1 -13.6(3) . . . . ?
C41 N1 C2 C1 163.34(17) . . . . ?
C41 C42 C43 C44 -142.44(19) . . . . ?
C41 C42 C43 C48 39.8(3) . . . . ?
C42 C11 C12 C13 -177.28(19) . . . . ?
C42 C11 C16 C15 177.80(19) . . . . ?
C42 C43 C44 C45 -176.3(2) . . . . ?
C42 C43 C48 C47 176.3(2) . . . . ?
C43 C44 C45 C46 -0.7(4) . . . . ?
C44 C43 C48 C47 -1.5(3) . . . . ?
C44 C45 C46 C47 -0.2(4) . . . . ?
C45 C46 C47 C48 0.2(4) . . . . ?
C46 C47 C48 C43 0.7(3) . . . . ?
C48 C43 C44 C45 1.6(3) . . . . ?
